data_4312432
loop_
_publ_author_name
'Peili Teo'
'L. L. Koh'
'T. S. Andy Hor'

_publ_section_title
;
 Unusual Coordination Assemblies from Platinum(II) Thienyl and Bithienyl
 Complexes
;
_journal_name_full 'Inorganic Chemistry'
_journal_page_first 7290
_journal_page_last 7296
_journal_paper_doi 10.1021/ic034690u
_journal_volume 42
_journal_year 2003
_chemical_formula_sum 'C38.6 H32.7 Br1.1 Cl2 Fe P2 Pt S0.9'
_chemical_formula_weight 997.08
_chemical_name_systematic
; 
 ? 
;
_space_group_IT_number 14
_symmetry_cell_setting monoclinic
_symmetry_space_group_name_Hall '-P 2ybc'
_symmetry_space_group_name_H-M 'P 1 21/c 1'
_atom_sites_solution_hydrogens geom
_atom_sites_solution_primary direct
_atom_sites_solution_secondary difmap
_audit_creation_method SHELXL-97
_cell_angle_alpha 90.00
_cell_angle_beta 104.6670(10)
_cell_angle_gamma 90.00
_cell_formula_units_Z 4
_cell_length_a 22.8672(13)
_cell_length_b 9.4384(5)
_cell_length_c 16.4891(10)
_cell_measurement_reflns_used 3674
_cell_measurement_temperature 223(2)
_cell_measurement_theta_max 25.13
_cell_measurement_theta_min 2.35
_cell_volume 3442.9(3)
_computing_cell_refinement 'Bruker SMART'
_computing_data_collection 'Bruker SMART'
_computing_data_reduction 'Bruker SAINT'
_computing_molecular_graphics 'Bruker SHELXTL'
_computing_publication_material 'Bruker SHELXTL'
_computing_structure_refinement 'SHELXL-97 (Sheldrick, 1997)'
_computing_structure_solution 'SHELXS-97 (Sheldrick, 1990)'
_diffrn_ambient_temperature 223(2)
_diffrn_measured_fraction_theta_full 0.998
_diffrn_measured_fraction_theta_max 0.998
_diffrn_measurement_device_type 'CCD area detector'
_diffrn_measurement_method 'phi and omega scans'
_diffrn_radiation_monochromator graphite
_diffrn_radiation_source 'fine-focus sealed tube'
_diffrn_radiation_type MoK\a
_diffrn_radiation_wavelength 0.71073
_diffrn_reflns_av_R_equivalents 0.0486
_diffrn_reflns_av_sigmaI/netI 0.0531
_diffrn_reflns_limit_h_max 27
_diffrn_reflns_limit_h_min -27
_diffrn_reflns_limit_k_max 11
_diffrn_reflns_limit_k_min -11
_diffrn_reflns_limit_l_max 19
_diffrn_reflns_limit_l_min -12
_diffrn_reflns_number 19310
_diffrn_reflns_theta_full 25.00
_diffrn_reflns_theta_max 25.00
_diffrn_reflns_theta_min 1.84
_exptl_absorpt_coefficient_mu 6.089
_exptl_absorpt_correction_T_max 0.6415
_exptl_absorpt_correction_T_min 0.2179
_exptl_absorpt_correction_type 'Sadabs, (Sheldrick 2001)'
_exptl_crystal_colour yellow
_exptl_crystal_density_diffrn 1.924
_exptl_crystal_density_meas 0
_exptl_crystal_density_method 'not measured'
_exptl_crystal_description needle
_exptl_crystal_F_000 1941
_exptl_crystal_size_max 0.36
_exptl_crystal_size_mid 0.10
_exptl_crystal_size_min 0.08
_refine_diff_density_max 2.634
_refine_diff_density_min -2.055
_refine_diff_density_rms 0.194
_refine_ls_extinction_method none
_refine_ls_goodness_of_fit_ref 1.086
_refine_ls_hydrogen_treatment mixed
_refine_ls_matrix_type full
_refine_ls_number_parameters 417
_refine_ls_number_reflns 6055
_refine_ls_number_restraints 7
_refine_ls_restrained_S_all 1.086
_refine_ls_R_factor_all 0.0623
_refine_ls_R_factor_gt 0.0505
_refine_ls_shift/su_max 0.001
_refine_ls_shift/su_mean 0.000
_refine_ls_structure_factor_coef Fsqd
_refine_ls_weighting_details 'calc w=1/[\s^2^(Fo^2^)+(0.0602P)^2^+24.6651P] where P=(Fo^2^+2Fc^2^)/3'
_refine_ls_weighting_scheme calc
_refine_ls_wR_factor_gt 0.1244
_refine_ls_wR_factor_ref 0.1301
_reflns_number_gt 5076
_reflns_number_total 6055
_reflns_threshold_expression >2sigma(I)
_cod_data_source_file ic034690usi20030619_111536.cif
_cod_data_source_block 3042a
_cod_depositor_comments
;
The following automatic conversions were performed:

'_symmetry_cell_setting' value 'Monoclinic' changed to 'monoclinic'
according to the built-in table from CIF Core dictionary named
'cif_core.dic' version 2.4.1 from 2010-06-29.

Automatic conversion script
Id: cif_fix_values 1646 2011-03-28 12:23:43Z adriana 
;
_cod_original_formula_sum 'C38.60 H32.70 Br1.10 Cl2 Fe P2 Pt S0.90'
_cod_database_code 4312432

loop_
_symmetry_equiv_pos_as_xyz
'x, y, z'
'-x, y+1/2, -z+1/2'
'-x, -y, -z'
'x, -y-1/2, z-1/2'

loop_
_atom_site_label
_atom_site_type_symbol
_atom_site_fract_x
_atom_site_fract_y
_atom_site_fract_z
_atom_site_U_iso_or_equiv
_atom_site_adp_type
_atom_site_occupancy
_atom_site_symmetry_multiplicity
_atom_site_calc_flag
_atom_site_refinement_flags
_atom_site_disorder_assembly
_atom_site_disorder_group
Pt1 Pt -0.262064(15) 1.94842(3) -0.24751(2) 0.01966(12) Uani 1 1 d . A 1
Fe1 Fe -0.26747(6) 2.07689(12) -0.49903(8) 0.0215(3) Uani 1 1 d . A 1
P1 P -0.34603(10) 1.9708(2) -0.36167(14) 0.0196(5) Uani 1 1 d . A 1
P2 P -0.19384(10) 2.0739(2) -0.29361(14) 0.0205(5) Uani 1 1 d . A 1
Br1 Br -0.32905(5) 1.80647(12) -0.18287(7) 0.0425(3) Uani 1 1 d . A 1
S1 S -0.20605(16) 1.9946(4) -0.0506(2) 0.0509(9) Uani 0.90 1 d P A 1
C1 C -0.1970(4) 1.9093(10) -0.1392(7) 0.019(2) Uani 0.90 1 d PU A 1
C2 C -0.1472(5) 1.8266(10) -0.1179(6) 0.029(2) Uani 0.90 1 d P A 1
H2A H -0.1337 1.7713 -0.1569 0.035 Uiso 0.90 1 calc PR A 1
C3 C -0.1175(6) 1.8303(13) -0.0323(8) 0.045(3) Uani 0.90 1 d P A 1
H3A H -0.0827 1.7764 -0.0090 0.053 Uiso 0.90 1 calc PR A 1
C4 C -0.1429(6) 1.9175(15) 0.0137(7) 0.053(4) Uani 0.90 1 d P A 1
H4A H -0.1285 1.9336 0.0716 0.064 Uiso 0.90 1 calc PR A 1
C5 C -0.3427(4) 2.0551(8) -0.4590(5) 0.0215(18) Uani 1 1 d . A 1
C6 C -0.3523(4) 1.9927(10) -0.5414(5) 0.026(2) Uani 1 1 d . A 1
H6A H -0.3623 1.8925 -0.5565 0.031 Uiso 1 1 calc R A 1
C7 C -0.3435(4) 2.1001(11) -0.5954(6) 0.031(2) Uani 1 1 d . A 1
H7A H -0.3454 2.0879 -0.6557 0.037 Uiso 1 1 calc R A 1
C8 C -0.3299(4) 2.2292(10) -0.5496(6) 0.029(2) Uani 1 1 d . A 1
H8A H -0.3213 2.3215 -0.5726 0.035 Uiso 1 1 calc R A 1
C9 C -0.3294(4) 2.2013(9) -0.4656(5) 0.0227(19) Uani 1 1 d . A 1
H9A H -0.3212 2.2711 -0.4193 0.027 Uiso 1 1 calc R A 1
C10 C -0.1955(4) 2.0538(9) -0.4032(6) 0.0237(19) Uani 1 1 d . A 1
C11 C -0.1832(4) 2.1582(11) -0.4582(6) 0.029(2) Uani 1 1 d . A 1
H11A H -0.1731 2.2587 -0.4440 0.035 Uiso 1 1 calc R A 1
C12 C -0.1885(4) 2.0945(12) -0.5370(6) 0.037(2) Uani 1 1 d . A 1
H12A H -0.1838 2.1427 -0.5883 0.044 Uiso 1 1 calc R A 1
C13 C -0.2042(5) 1.9517(10) -0.5307(7) 0.035(2) Uani 1 1 d . A 1
H13A H -0.2122 1.8821 -0.5771 0.042 Uiso 1 1 calc R A 1
C14 C -0.2070(4) 1.9241(10) -0.4498(6) 0.029(2) Uani 1 1 d . A 1
H14A H -0.2164 1.8314 -0.4279 0.035 Uiso 1 1 calc R A 1
C1A C -0.3772(4) 1.7960(9) -0.3952(5) 0.0233(19) Uani 1 1 d . A 1
C2A C -0.3455(4) 1.7070(9) -0.4354(6) 0.031(2) Uani 1 1 d . A 1
H2AA H -0.3097 1.7383 -0.4477 0.038 Uiso 1 1 calc R A 1
C3A C -0.3669(5) 1.5710(10) -0.4576(7) 0.042(3) Uani 1 1 d . A 1
H3AA H -0.3457 1.5111 -0.4858 0.050 Uiso 1 1 calc R A 1
C4A C -0.4176(5) 1.5238(10) -0.4392(7) 0.044(3) Uani 1 1 d . A 1
H4AA H -0.4315 1.4316 -0.4547 0.052 Uiso 1 1 calc R A 1
C5A C -0.4491(5) 1.6094(11) -0.3981(7) 0.041(3) Uani 1 1 d . A 1
H5AA H -0.4837 1.5746 -0.3838 0.049 Uiso 1 1 calc R A 1
C6A C -0.4299(4) 1.7470(10) -0.3775(6) 0.033(2) Uani 1 1 d . A 1
H6AA H -0.4526 1.8071 -0.3516 0.039 Uiso 1 1 calc R A 1
C1B C -0.4083(4) 2.0742(8) -0.3398(6) 0.0222(19) Uani 1 1 d . A 1
C2B C -0.4577(4) 2.1102(10) -0.4056(6) 0.027(2) Uani 1 1 d . A 1
H2BA H -0.4597 2.0775 -0.4601 0.032 Uiso 1 1 calc R A 1
C3B C -0.5031(4) 2.1928(11) -0.3912(6) 0.034(2) Uani 1 1 d . A 1
H3BA H -0.5361 2.2168 -0.4359 0.040 Uiso 1 1 calc R A 1
C4B C -0.5009(4) 2.2412(11) -0.3117(6) 0.038(2) Uani 1 1 d . A 1
H4BA H -0.5325 2.2969 -0.3021 0.045 Uiso 1 1 calc R A 1
C5B C -0.4518(5) 2.2075(12) -0.2458(6) 0.039(3) Uani 1 1 d . A 1
H5BA H -0.4498 2.2425 -0.1918 0.047 Uiso 1 1 calc R A 1
C6B C -0.4057(4) 2.1225(10) -0.2592(6) 0.028(2) Uani 1 1 d . A 1
H6BA H -0.3730 2.0976 -0.2142 0.034 Uiso 1 1 calc R A 1
C1C C -0.1153(4) 2.0323(10) -0.2441(6) 0.031(2) Uani 1 1 d . A 1
C2C C -0.0850(5) 1.9317(15) -0.2792(8) 0.062(4) Uani 1 1 d . A 1
H2CA H -0.1040 1.8932 -0.3318 0.074 Uiso 1 1 calc R A 1
C3C C -0.0268(6) 1.886(2) -0.2379(9) 0.097(6) Uani 1 1 d . A 1
H3CA H -0.0077 1.8129 -0.2604 0.116 Uiso 1 1 calc R A 1
C4C C 0.0013(6) 1.949(2) -0.1652(10) 0.089(6) Uani 1 1 d . A 1
H4CA H 0.0411 1.9223 -0.1384 0.106 Uiso 1 1 calc R A 1
C5C C -0.0278(6) 2.0538(15) -0.1282(8) 0.065(4) Uani 1 1 d . A 1
H5CA H -0.0076 2.0963 -0.0772 0.077 Uiso 1 1 calc R A 1
C6C C -0.0867(5) 2.0936(12) -0.1682(6) 0.039(3) Uani 1 1 d . A 1
H6CA H -0.1069 2.1616 -0.1437 0.047 Uiso 1 1 calc R A 1
C1D C -0.1994(4) 2.2641(9) -0.2795(5) 0.0222(19) Uani 1 1 d . A 1
C2D C -0.1519(5) 2.3533(10) -0.2810(6) 0.036(2) Uani 1 1 d . A 1
H2DA H -0.1151 2.3151 -0.2866 0.043 Uiso 1 1 calc R A 1
C3D C -0.1578(5) 2.4983(11) -0.2744(7) 0.043(3) Uani 1 1 d . A 1
H3DA H -0.1252 2.5589 -0.2749 0.052 Uiso 1 1 calc R A 1
C4D C -0.2120(6) 2.5525(11) -0.2671(7) 0.046(3) Uani 1 1 d . A 1
H4DA H -0.2165 2.6513 -0.2647 0.055 Uiso 1 1 calc R A 1
C5D C -0.2592(5) 2.4675(11) -0.2633(6) 0.036(2) Uani 1 1 d . A 1
H5DA H -0.2958 2.5068 -0.2580 0.043 Uiso 1 1 calc R A 1
C6D C -0.2523(4) 2.3203(9) -0.2673(5) 0.0235(19) Uani 1 1 d . A 1
H6DA H -0.2837 2.2598 -0.2617 0.028 Uiso 1 1 calc R A 1
Br1X Br -0.1997(5) 1.9607(14) -0.1016(10) 0.040(3) Uiso 0.10 1 d P A 1
C1S C -0.0341(16) 1.505(4) 0.0274(14) 0.195(13) Uiso 1 1 d D B -1
H1S1 H -0.0718 1.5494 0.0323 0.234 Uiso 1 1 calc R B -1
H1S2 H 0.0005 1.5669 0.0505 0.234 Uiso 1 1 calc R B -1
Cl1 Cl -0.0371(5) 1.4428(13) -0.0779(8) 0.252(4) Uani 1 1 d D B -1
Cl2 Cl -0.0240(5) 1.3247(14) 0.0700(7) 0.252(4) Uani 1 1 d D B -1

loop_
_atom_site_aniso_label
_atom_site_aniso_U_11
_atom_site_aniso_U_22
_atom_site_aniso_U_33
_atom_site_aniso_U_23
_atom_site_aniso_U_13
_atom_site_aniso_U_12
Pt1 0.01789(19) 0.01968(18) 0.01945(19) 0.00175(14) 0.00108(13) -0.00132(13)
Fe1 0.0225(7) 0.0221(6) 0.0198(6) -0.0020(5) 0.0054(5) 0.0009(5)
P1 0.0174(11) 0.0183(11) 0.0218(11) -0.0027(9) 0.0026(9) -0.0008(9)
P2 0.0157(11) 0.0223(11) 0.0217(11) 0.0014(9) 0.0016(9) 0.0011(9)
Br1 0.0361(6) 0.0503(6) 0.0393(6) 0.0123(5) 0.0061(5) -0.0083(5)
S1 0.051(2) 0.062(2) 0.0374(19) -0.0192(17) 0.0083(16) 0.0039(17)
C1 0.016(5) 0.018(4) 0.024(5) -0.009(4) 0.008(4) 0.003(4)
C2 0.033(6) 0.022(5) 0.027(5) 0.006(4) -0.005(5) -0.009(4)
C3 0.034(7) 0.043(7) 0.047(7) 0.016(6) -0.008(6) -0.009(6)
C4 0.059(9) 0.069(9) 0.016(6) -0.004(6) -0.017(6) -0.012(7)
C5 0.023(5) 0.020(4) 0.021(4) 0.001(4) 0.003(4) 0.007(4)
C6 0.032(5) 0.026(4) 0.019(4) -0.009(4) 0.006(4) 0.004(4)
C7 0.028(5) 0.045(5) 0.020(5) -0.001(4) 0.006(4) 0.006(4)
C8 0.034(5) 0.026(5) 0.025(5) 0.005(4) 0.005(4) 0.004(4)
C9 0.019(5) 0.026(4) 0.024(5) 0.000(4) 0.005(4) 0.004(4)
C10 0.014(4) 0.027(5) 0.029(5) -0.006(4) 0.004(4) 0.003(4)
C11 0.020(5) 0.038(5) 0.030(5) 0.005(4) 0.006(4) -0.003(4)
C12 0.024(5) 0.059(7) 0.026(5) 0.001(5) 0.005(4) 0.000(5)
C13 0.031(6) 0.036(5) 0.037(6) -0.007(5) 0.007(5) 0.012(4)
C14 0.025(5) 0.027(5) 0.035(5) -0.005(4) 0.007(4) 0.004(4)
C1A 0.024(5) 0.020(4) 0.024(5) -0.001(4) 0.001(4) -0.005(4)
C2A 0.029(5) 0.024(5) 0.041(6) -0.002(4) 0.007(5) 0.002(4)
C3A 0.044(7) 0.025(5) 0.059(7) -0.011(5) 0.018(6) -0.002(5)
C4A 0.060(8) 0.011(4) 0.055(7) -0.009(4) 0.005(6) -0.010(4)
C5A 0.039(6) 0.039(6) 0.045(6) 0.003(5) 0.011(5) -0.013(5)
C6A 0.026(5) 0.034(5) 0.038(6) -0.002(4) 0.007(5) -0.005(4)
C1B 0.021(5) 0.018(4) 0.029(5) -0.006(4) 0.010(4) -0.004(3)
C2B 0.018(5) 0.039(5) 0.021(5) 0.000(4) 0.002(4) 0.000(4)
C3B 0.020(5) 0.044(6) 0.035(6) 0.006(5) 0.004(4) 0.004(4)
C4B 0.025(5) 0.047(6) 0.043(6) -0.005(5) 0.013(5) 0.008(5)
C5B 0.038(6) 0.053(6) 0.031(6) -0.014(5) 0.016(5) 0.004(5)
C6B 0.020(5) 0.040(5) 0.020(5) -0.004(4) -0.002(4) -0.002(4)
C1C 0.016(5) 0.041(6) 0.034(5) 0.004(4) 0.002(4) 0.001(4)
C2C 0.038(7) 0.105(11) 0.039(7) 0.000(7) 0.002(6) 0.035(7)
C3C 0.042(8) 0.184(18) 0.056(9) -0.010(11) -0.003(7) 0.057(11)
C4C 0.024(7) 0.168(18) 0.073(10) 0.012(11) 0.010(7) 0.022(9)
C5C 0.037(7) 0.090(10) 0.051(8) 0.015(7) -0.018(6) -0.026(7)
C6C 0.029(6) 0.048(6) 0.035(6) 0.004(5) -0.001(5) -0.016(5)
C1D 0.022(5) 0.027(5) 0.014(4) -0.005(4) -0.001(4) 0.001(4)
C2D 0.034(6) 0.031(5) 0.045(6) -0.001(5) 0.017(5) -0.005(4)
C3D 0.055(8) 0.029(5) 0.047(7) -0.005(5) 0.016(6) -0.016(5)
C4D 0.078(9) 0.024(5) 0.034(6) -0.005(5) 0.013(6) -0.001(5)
C5D 0.051(7) 0.037(6) 0.022(5) 0.005(4) 0.013(5) 0.003(5)
C6D 0.031(5) 0.026(5) 0.014(4) 0.001(4) 0.008(4) -0.002(4)
Cl1 0.197(7) 0.285(10) 0.271(8) -0.082(7) 0.052(7) -0.038(7)
Cl2 0.197(7) 0.285(10) 0.271(8) -0.082(7) 0.052(7) -0.038(7)

loop_
_atom_type_symbol
_atom_type_description
_atom_type_scat_dispersion_real
_atom_type_scat_dispersion_imag
_atom_type_scat_source
C C 0.0033 0.0016 'International Tables Vol C Tables 4.2.6.8 and 6.1.1.4'
H H 0.0000 0.0000 'International Tables Vol C Tables 4.2.6.8 and 6.1.1.4'
P P 0.1023 0.0942 'International Tables Vol C Tables 4.2.6.8 and 6.1.1.4'
S S 0.1246 0.1234 'International Tables Vol C Tables 4.2.6.8 and 6.1.1.4'
Br Br -0.2901 2.4595 'International Tables Vol C Tables 4.2.6.8 and 6.1.1.4'
Pt Pt -1.7033 8.3905 'International Tables Vol C Tables 4.2.6.8 and 6.1.1.4'
Cl Cl 0.1484 0.1585 'International Tables Vol C Tables 4.2.6.8 and 6.1.1.4'
Fe Fe 0.3463 0.8444 'International Tables Vol C Tables 4.2.6.8 and 6.1.1.4'

loop_
_geom_angle_atom_site_label_1
_geom_angle_atom_site_label_2
_geom_angle_atom_site_label_3
_geom_angle
_geom_angle_site_symmetry_1
_geom_angle_site_symmetry_3
_geom_angle_publ_flag
C1 Pt1 P2 88.6(3) . . ?
C1 Pt1 P1 171.0(3) . . ?
P2 Pt1 P1 100.36(8) . . ?
C1 Pt1 Br1X 17.5(3) . . ?
P2 Pt1 Br1X 91.5(3) . . ?
P1 Pt1 Br1X 159.4(4) . . ?
C1 Pt1 Br1 85.4(3) . . ?
P2 Pt1 Br1 174.00(6) . . ?
P1 Pt1 Br1 85.63(6) . . ?
Br1X Pt1 Br1 82.7(3) . . ?
C10 Fe1 C5 109.6(4) . . ?
C10 Fe1 C14 41.9(4) . . ?
C5 Fe1 C14 110.6(4) . . ?
C10 Fe1 C9 110.1(3) . . ?
C5 Fe1 C9 41.4(3) . . ?
C14 Fe1 C9 139.5(4) . . ?
C10 Fe1 C11 41.3(4) . . ?
C5 Fe1 C11 138.9(4) . . ?
C14 Fe1 C11 68.9(4) . . ?
C9 Fe1 C11 111.3(4) . . ?
C10 Fe1 C13 68.9(4) . . ?
C5 Fe1 C13 138.6(4) . . ?
C14 Fe1 C13 39.7(4) . . ?
C9 Fe1 C13 179.0(4) . . ?
C11 Fe1 C13 68.1(4) . . ?
C10 Fe1 C6 138.8(4) . . ?
C5 Fe1 C6 41.8(3) . . ?
C14 Fe1 C6 110.7(4) . . ?
C9 Fe1 C6 69.5(3) . . ?
C11 Fe1 C6 179.2(4) . . ?
C13 Fe1 C6 111.1(4) . . ?
C10 Fe1 C8 138.9(4) . . ?
C5 Fe1 C8 68.8(4) . . ?
C14 Fe1 C8 179.0(4) . . ?
C9 Fe1 C8 40.4(3) . . ?
C11 Fe1 C8 112.1(4) . . ?
C13 Fe1 C8 140.4(4) . . ?
C6 Fe1 C8 68.4(4) . . ?
C10 Fe1 C7 178.2(4) . . ?
C5 Fe1 C7 68.6(4) . . ?
C14 Fe1 C7 138.4(4) . . ?
C9 Fe1 C7 68.5(4) . . ?
C11 Fe1 C7 140.1(4) . . ?
C13 Fe1 C7 112.5(4) . . ?
C6 Fe1 C7 39.9(4) . . ?
C8 Fe1 C7 40.7(4) . . ?
C10 Fe1 C12 68.7(4) . . ?
C5 Fe1 C12 178.0(4) . . ?
C14 Fe1 C12 67.5(4) . . ?
C9 Fe1 C12 139.8(4) . . ?
C11 Fe1 C12 40.3(4) . . ?
C13 Fe1 C12 40.1(4) . . ?
C6 Fe1 C12 138.9(4) . . ?
C8 Fe1 C12 113.2(4) . . ?
C7 Fe1 C12 113.1(4) . . ?
C5 P1 C1A 103.3(4) . . ?
C5 P1 C1B 98.6(4) . . ?
C1A P1 C1B 106.1(4) . . ?
C5 P1 Pt1 123.0(3) . . ?
C1A P1 Pt1 109.9(3) . . ?
C1B P1 Pt1 114.2(3) . . ?
C10 P2 C1C 101.2(4) . . ?
C10 P2 C1D 104.3(4) . . ?
C1C P2 C1D 104.4(4) . . ?
C10 P2 Pt1 116.3(3) . . ?
C1C P2 Pt1 115.3(3) . . ?
C1D P2 Pt1 113.7(3) . . ?
Br1X S1 C4 96.4(9) . . ?
Br1X S1 C1 8.1(8) . . ?
C4 S1 C1 93.6(6) . . ?
Br1X C1 C2 111.9(14) . . ?
Br1X C1 S1 9.6(9) . . ?
C2 C1 S1 108.8(8) . . ?
Br1X C1 Pt1 112.5(12) . . ?
C2 C1 Pt1 135.2(9) . . ?
S1 C1 Pt1 115.9(5) . . ?
C1 C2 C3 114.2(11) . . ?
C1 C2 Br1X 24.3(5) . . ?
C3 C2 Br1X 90.3(9) . . ?
C4 C3 C2 114.4(11) . . ?
C4 C3 Br1X 62.4(8) . . ?
C2 C3 Br1X 52.1(8) . . ?
C3 C4 S1 109.0(9) . . ?
C3 C4 Br1X 82.1(9) . . ?
S1 C4 Br1X 27.2(4) . . ?
C9 C5 C6 107.9(8) . . ?
C9 C5 P1 123.5(7) . . ?
C6 C5 P1 128.6(7) . . ?
C9 C5 Fe1 69.9(5) . . ?
C6 C5 Fe1 70.7(5) . . ?
P1 C5 Fe1 124.7(5) . . ?
C7 C6 C5 107.0(8) . . ?
C7 C6 Fe1 70.1(5) . . ?
C5 C6 Fe1 67.5(5) . . ?
C6 C7 C8 109.3(8) . . ?
C6 C7 Fe1 70.0(5) . . ?
C8 C7 Fe1 69.6(5) . . ?
C9 C8 C7 107.9(8) . . ?
C9 C8 Fe1 68.7(5) . . ?
C7 C8 Fe1 69.7(5) . . ?
C8 C9 C5 108.0(8) . . ?
C8 C9 Fe1 70.8(5) . . ?
C5 C9 Fe1 68.7(5) . . ?
C11 C10 C14 106.9(8) . . ?
C11 C10 P2 127.6(7) . . ?
C14 C10 P2 125.4(7) . . ?
C11 C10 Fe1 70.9(5) . . ?
C14 C10 Fe1 70.4(5) . . ?
P2 C10 Fe1 126.0(4) . . ?
C12 C11 C10 108.0(9) . . ?
C12 C11 Fe1 71.3(6) . . ?
C10 C11 Fe1 67.8(5) . . ?
C13 C12 C11 107.7(9) . . ?
C13 C12 Fe1 68.9(6) . . ?
C11 C12 Fe1 68.4(5) . . ?
C14 C13 C12 109.2(9) . . ?
C14 C13 Fe1 69.6(5) . . ?
C12 C13 Fe1 71.0(5) . . ?
C13 C14 C10 108.1(8) . . ?
C13 C14 Fe1 70.8(6) . . ?
C10 C14 Fe1 67.7(5) . . ?
C2A C1A C6A 119.1(8) . . ?
C2A C1A P1 118.8(7) . . ?
C6A C1A P1 122.0(7) . . ?
C1A C2A C3A 119.6(9) . . ?
C4A C3A C2A 120.8(10) . . ?
C3A C4A C5A 120.4(9) . . ?
C4A C5A C6A 120.1(10) . . ?
C5A C6A C1A 119.8(9) . . ?
C6B C1B C2B 119.5(8) . . ?
C6B C1B P1 121.0(7) . . ?
C2B C1B P1 119.4(7) . . ?
C3B C2B C1B 120.3(9) . . ?
C2B C3B C4B 120.6(9) . . ?
C3B C4B C5B 119.8(9) . . ?
C6B C5B C4B 120.4(9) . . ?
C5B C6B C1B 119.4(9) . . ?
C6C C1C C2C 119.5(10) . . ?
C6C C1C P2 120.2(8) . . ?
C2C C1C P2 120.2(8) . . ?
C1C C2C C3C 121.5(12) . . ?
C4C C3C C2C 118.4(15) . . ?
C3C C4C C5C 121.6(13) . . ?
C6C C5C C4C 119.2(12) . . ?
C1C C6C C5C 119.7(12) . . ?
C2D C1D C6D 119.4(8) . . ?
C2D C1D P2 121.3(7) . . ?
C6D C1D P2 119.3(7) . . ?
C1D C2D C3D 120.7(10) . . ?
C4D C3D C2D 118.9(10) . . ?
C5D C4D C3D 122.0(10) . . ?
C4D C5D C6D 118.8(10) . . ?
C1D C6D C5D 120.0(9) . . ?
C1 Br1X S1 162.3(17) . . ?
C1 Br1X C2 43.8(10) . . ?
S1 Br1X C2 128.7(11) . . ?
C1 Br1X C4 116.1(13) . . ?
S1 Br1X C4 56.4(8) . . ?
C2 Br1X C4 73.2(7) . . ?
C1 Br1X C3 81.1(12) . . ?
S1 Br1X C3 91.7(9) . . ?
C2 Br1X C3 37.7(5) . . ?
C4 Br1X C3 35.5(5) . . ?
C1 Br1X Pt1 50.0(10) . . ?
S1 Br1X Pt1 134.6(10) . . ?
C2 Br1X Pt1 93.7(8) . . ?
C4 Br1X Pt1 165.1(9) . . ?
C3 Br1X Pt1 131.2(8) . . ?
Cl1 C1S Cl2 92.1(17) . . ?

loop_
_geom_bond_atom_site_label_1
_geom_bond_atom_site_label_2
_geom_bond_distance
_geom_bond_site_symmetry_2
_geom_bond_publ_flag
Pt1 C1 2.048(10) . ?
Pt1 P2 2.240(2) . ?
Pt1 P1 2.333(2) . ?
Pt1 Br1X 2.469(15) . ?
Pt1 Br1 2.4707(10) . ?
Fe1 C10 1.984(9) . ?
Fe1 C5 2.004(9) . ?
Fe1 C14 2.021(9) . ?
Fe1 C9 2.021(8) . ?
Fe1 C11 2.025(9) . ?
Fe1 C13 2.036(9) . ?
Fe1 C6 2.048(10) . ?
Fe1 C8 2.049(9) . ?
Fe1 C7 2.049(9) . ?
Fe1 C12 2.063(10) . ?
P1 C5 1.809(9) . ?
P1 C1A 1.827(8) . ?
P1 C1B 1.836(8) . ?
P2 C10 1.808(9) . ?
P2 C1C 1.818(9) . ?
P2 C1D 1.818(9) . ?
S1 Br1X 0.946(16) . ?
S1 C4 1.721(14) . ?
S1 C1 1.727(10) . ?
C1 Br1X 0.802(14) . ?
C1 C2 1.351(14) . ?
C2 C3 1.402(15) . ?
C2 Br1X 1.811(18) . ?
C3 C4 1.347(18) . ?
C3 Br1X 2.296(17) . ?
C4 Br1X 2.054(18) . ?
C5 C9 1.423(12) . ?
C5 C6 1.447(12) . ?
C6 C7 1.396(13) . ?
C7 C8 1.426(13) . ?
C8 C9 1.407(12) . ?
C10 C11 1.415(12) . ?
C10 C14 1.434(12) . ?
C11 C12 1.410(13) . ?
C12 C13 1.405(14) . ?
C13 C14 1.377(14) . ?
C1A C2A 1.384(12) . ?
C1A C6A 1.390(13) . ?
C2A C3A 1.389(13) . ?
C3A C4A 1.346(16) . ?
C4A C5A 1.370(15) . ?
C5A C6A 1.385(14) . ?
C1B C6B 1.392(12) . ?
C1B C2B 1.395(12) . ?
C2B C3B 1.368(13) . ?
C3B C4B 1.376(14) . ?
C4B C5B 1.386(14) . ?
C5B C6B 1.385(13) . ?
C1C C6C 1.384(14) . ?
C1C C2C 1.385(15) . ?
C2C C3C 1.402(17) . ?
C3C C4C 1.35(2) . ?
C4C C5C 1.41(2) . ?
C5C C6C 1.392(16) . ?
C1D C2D 1.380(13) . ?
C1D C6D 1.383(12) . ?
C2D C3D 1.382(14) . ?
C3D C4D 1.374(17) . ?
C4D C5D 1.359(16) . ?
C5D C6D 1.402(13) . ?
C1S Cl1 1.82(3) . ?
C1S Cl2 1.83(3) . ?
